data_4501365
loop_
_publ_author_name
'Sekiya, Ryo'
'Nishikiori, Shin-ichi'

_publ_section_title
;
 Structural Extension from an Isonicotinic Acid Dimer to
 4-(4-Pyridyl)benzoic Acid (pybenH) Dimer: X-ray Crystal Structure
 Analysis and Inclusion Properties of a Hydrogen-Bonded Coordination
 Polymer [Ni(SCN)2(pybenH)2]\\infty
;
_journal_issue 12
_journal_name_full 'Crystal Growth &amp; Design'
_journal_page_first 5574
_journal_paper_doi 10.1021/cg201141k
_journal_volume 11
_journal_year 2011
_chemical_formula_moiety 'C14 H10 N4 Ni O4 S2, C6 H5 N O2, 2(C2 H3 N)'
_chemical_formula_sum 'C24 H21 N7 Ni O6 S2'
_chemical_formula_weight 626.31
_chemical_name_systematic
;
 ?
;
_space_group_IT_number 61
_symmetry_cell_setting orthorhombic
_symmetry_space_group_name_Hall '-P 2ac 2ab'
_symmetry_space_group_name_H-M 'P b c a'
_atom_sites_solution_hydrogens geom
_atom_sites_solution_primary direct
_atom_sites_solution_secondary difmap
_audit_creation_date 2011-08-03T15:48:52-00:00
_audit_creation_method 'WinGX routine CIF_UPDATE'
_cell_angle_alpha 90
_cell_angle_beta 90
_cell_angle_gamma 90
_cell_formula_units_Z 8
_cell_length_a 11.0822(4)
_cell_length_b 20.8637(9)
_cell_length_c 22.9350(10)
_cell_measurement_reflns_used 63234
_cell_measurement_temperature 293(2)
_cell_measurement_theta_max 29.89
_cell_measurement_theta_min 1.78
_cell_volume 5302.9(4)
_computing_cell_refinement RAPID-AUTO
_computing_data_collection RAPID-AUTO
_computing_data_reduction RAPID-AUTO
_computing_structure_refinement 'SHELXL-97 (Sheldrick, 1997)'
_computing_structure_solution 'SHELXS-97 (Sheldrick, 1997)'
_diffrn_ambient_temperature 293(2)
_diffrn_measured_fraction_theta_full 0.999
_diffrn_measured_fraction_theta_max 0.994
_diffrn_measurement_device_type 'Rigaku Raxis Rapid'
_diffrn_measurement_method '\w scans'
_diffrn_radiation_monochromator graphite
_diffrn_radiation_probe x-ray
_diffrn_radiation_source 'sealed tube'
_diffrn_radiation_type MoK\a
_diffrn_radiation_wavelength 0.71073
_diffrn_reflns_av_R_equivalents 0.0795
_diffrn_reflns_av_unetI/netI 0.0767
_diffrn_reflns_limit_h_max 15
_diffrn_reflns_limit_h_min 0
_diffrn_reflns_limit_k_max 29
_diffrn_reflns_limit_k_min 0
_diffrn_reflns_limit_l_max 32
_diffrn_reflns_limit_l_min 0
_diffrn_reflns_number 7614
_diffrn_reflns_theta_full 25
_diffrn_reflns_theta_max 29.89
_diffrn_reflns_theta_min 1.78
_exptl_absorpt_coefficient_mu 0.944
_exptl_absorpt_correction_T_max 0.8714
_exptl_absorpt_correction_T_min 0.6498
_exptl_absorpt_correction_type empirical
_exptl_absorpt_process_details 'ABSCOR (Higashi, 1995)'
_exptl_crystal_colour green
_exptl_crystal_density_diffrn 1.569
_exptl_crystal_density_method 'not measured'
_exptl_crystal_description block
_exptl_crystal_F_000 2576
_exptl_crystal_size_max 0.5
_exptl_crystal_size_mid 0.45
_exptl_crystal_size_min 0.15
_refine_diff_density_max 1.962
_refine_diff_density_min -0.836
_refine_diff_density_rms 0.168
_refine_ls_extinction_method none
_refine_ls_goodness_of_fit_ref 1.019
_refine_ls_hydrogen_treatment constr
_refine_ls_matrix_type full
_refine_ls_number_parameters 334
_refine_ls_number_reflns 7614
_refine_ls_number_restraints 0
_refine_ls_restrained_S_all 1.019
_refine_ls_R_factor_all 0.1223
_refine_ls_R_factor_gt 0.0853
_refine_ls_shift/su_max 0.000
_refine_ls_shift/su_mean 0.000
_refine_ls_structure_factor_coef Fsqd
_refine_ls_weighting_details 'calc w=1/[\s^2^(Fo^2^)+(0.1438P)^2^+0.0000P] where P=(Fo^2^+2Fc^2^)/3'
_refine_ls_weighting_scheme calc
_refine_ls_wR_factor_gt 0.2323
_refine_ls_wR_factor_ref 0.2525
_reflns_number_gt 4589
_reflns_number_total 7614
_reflns_threshold_expression >2sigma(I)
_cod_data_source_file cg201141k_si_002.cif
_cod_data_source_block free
_cod_depositor_comments
;
The following automatic conversions were performed:

'_symmetry_cell_setting' value 'Orthorhombic' changed to
'orthorhombic' according to
/home/saulius/struct/CIF-dictionaries/cif_core.dic dictionary named
'cif_core.dic' version 2.4.1 from
2010-06-29.

'_diffrn_radiation_probe' value 'X-ray' changed to
'x-ray' according to
/home/saulius/struct/CIF-dictionaries/cif_core.dic dictionary named
'cif_core.dic' version 2.4.1 from 2010-06-29.

Automatic conversion script
Id: cif_fix_values 1715 2011-07-08 13:25:40Z adriana 
;
_cod_original_sg_symbol_H-M Pbca
_cod_database_code 4501365

loop_
_symmetry_equiv_pos_as_xyz
'x, y, z'
'-x+1/2, -y, z+1/2'
'-x, y+1/2, -z+1/2'
'x+1/2, -y+1/2, -z'
'-x, -y, -z'
'x-1/2, y, -z-1/2'
'x, -y-1/2, z-1/2'
'-x-1/2, y-1/2, z'

loop_
_atom_site_label
_atom_site_type_symbol
_atom_site_fract_x
_atom_site_fract_y
_atom_site_fract_z
_atom_site_U_iso_or_equiv
_atom_site_adp_type
_atom_site_occupancy
_atom_site_symmetry_multiplicity
_atom_site_calc_flag
_atom_site_refinement_flags
C1 C 0.3646(3) 0.6964(2) 0.76424(18) 0.0333(8) Uani 1 1 d .
C2 C 0.3544(4) 0.5457(2) 0.76612(19) 0.0351(8) Uani 1 1 d .
C11 C 0.1294(4) 0.6798(2) 0.6312(2) 0.0477(11) Uani 1 1 d .
H11 H 0.0975 0.7149 0.6509 0.057 Uiso 1 1 calc R
C12 C 0.1452(5) 0.6842(3) 0.5717(2) 0.0534(12) Uani 1 1 d .
H12 H 0.1227 0.7212 0.5518 0.064 Uiso 1 1 calc R
C13 C 0.1953(4) 0.6328(3) 0.5418(2) 0.0490(11) Uani 1 1 d .
C14 C 0.2309(5) 0.5808(2) 0.5739(2) 0.0487(11) Uani 1 1 d .
H14 H 0.2689 0.5464 0.5559 0.058 Uiso 1 1 calc R
C15 C 0.2099(4) 0.5799(2) 0.6329(2) 0.0457(11) Uani 1 1 d .
H15 H 0.2337 0.5438 0.6538 0.055 Uiso 1 1 calc R
C16 C 0.2081(5) 0.6379(3) 0.4769(2) 0.0542(12) Uani 1 1 d .
C21 C 0.5259(4) 0.6640(2) 0.6281(2) 0.0451(10) Uani 1 1 d .
H21 H 0.5006 0.6996 0.6491 0.054 Uiso 1 1 calc R
C22 C 0.5185(4) 0.6665(2) 0.5684(2) 0.0468(11) Uani 1 1 d .
H22 H 0.49 0.703 0.5497 0.056 Uiso 1 1 calc R
C23 C 0.5546(5) 0.6133(2) 0.53651(19) 0.0461(11) Uani 1 1 d .
C24 C 0.5901(5) 0.5597(2) 0.5667(2) 0.0492(11) Uani 1 1 d .
H24 H 0.6102 0.5224 0.5468 0.059 Uiso 1 1 calc R
C25 C 0.5956(4) 0.5617(2) 0.6273(2) 0.0482(11) Uani 1 1 d .
H25 H 0.6204 0.5253 0.6473 0.058 Uiso 1 1 calc R
C26 C 0.5549(5) 0.6120(3) 0.4708(2) 0.0521(12) Uani 1 1 d .
C121 C 0.4612(8) 0.6534(3) 0.1584(3) 0.0751(19) Uani 1 1 d .
H121 H 0.5231 0.6692 0.1351 0.09 Uiso 1 1 calc R
C122 C 0.4714(5) 0.6552(2) 0.2190(2) 0.0498(12) Uani 1 1 d .
H122 H 0.5394 0.6727 0.2367 0.06 Uiso 1 1 calc R
C123 C 0.3787(4) 0.6304(2) 0.25210(18) 0.0403(9) Uani 1 1 d .
C124 C 0.2773(5) 0.6051(2) 0.2252(2) 0.0514(11) Uani 1 1 d .
H124 H 0.2147 0.588 0.2473 0.062 Uiso 1 1 calc R
C125 C 0.2709(7) 0.6057(3) 0.1647(3) 0.0744(19) Uani 1 1 d .
H125 H 0.2031 0.5898 0.1457 0.089 Uiso 1 1 calc R
C126 C 0.3871(5) 0.6309(2) 0.3179(2) 0.0502(12) Uani 1 1 d .
N1 N 0.4623(3) 0.67667(18) 0.76085(16) 0.0388(8) Uani 1 1 d .
N2 N 0.2575(3) 0.56470(18) 0.76488(16) 0.0372(8) Uani 1 1 d .
N11 N 0.1577(3) 0.62754(18) 0.66168(16) 0.0403(8) Uani 1 1 d .
N21 N 0.5667(3) 0.61405(16) 0.65775(16) 0.0375(8) Uani 1 1 d .
N121 N 0.3631(6) 0.6292(3) 0.1344(2) 0.0814(18) Uani 1 1 d .
H126 H 0.3585 0.6286 0.097 0.098 Uiso 1 1 calc R
O11 O 0.2743(4) 0.5923(2) 0.45522(16) 0.0683(11) Uani 1 1 d .
H211 H 0.2791 0.5968 0.4198 0.102 Uiso 1 1 calc R
O12 O 0.1589(4) 0.6789(2) 0.44883(17) 0.0798(14) Uani 1 1 d .
O21 O 0.5118(4) 0.6649(2) 0.44831(17) 0.0666(12) Uani 1 1 d .
H221 H 0.5132 0.6624 0.4126 0.1 Uiso 1 1 calc R
O22 O 0.5934(4) 0.5668(2) 0.44380(17) 0.0694(11) Uani 1 1 d .
O121 O 0.3065(4) 0.6019(2) 0.34443(16) 0.0736(12) Uani 1 1 d .
O122 O 0.4768(4) 0.6589(2) 0.33876(16) 0.0691(12) Uani 1 1 d .
S1 S 0.22585(9) 0.72287(6) 0.76901(6) 0.0422(3) Uani 1 1 d .
S2 S 0.49345(9) 0.51841(6) 0.76742(6) 0.0451(3) Uani 1 1 d .
Ni1 Ni 0.10956(4) 0.62046(2) 0.75175(2) 0.03284(18) Uani 1 1 d .
N101 N 0.4075(18) 0.5565(10) 0.0302(9) 0.290(10) Uiso 1 1 d .
C101 C 0.4130(14) 0.5265(7) -0.0843(6) 0.193(6) Uiso 1 1 d .
H10A H 0.3334 0.5186 -0.099 0.289 Uiso 1 1 calc R
H10B H 0.4611 0.4885 -0.0884 0.289 Uiso 1 1 calc R
H10C H 0.4494 0.5609 -0.1059 0.289 Uiso 1 1 calc R
C102 C 0.4056(16) 0.5445(9) -0.0217(10) 0.209(7) Uiso 1 1 d .
N111 N 0.3398(10) 0.6973(5) 0.0257(5) 0.164(4) Uiso 1 1 d .
C111 C 0.3287(7) 0.7066(4) -0.0875(4) 0.096(2) Uiso 1 1 d .
H11A H 0.3808 0.7403 -0.1008 0.144 Uiso 1 1 calc R
H11B H 0.2474 0.7154 -0.0995 0.144 Uiso 1 1 calc R
H11C H 0.3545 0.6666 -0.1039 0.144 Uiso 1 1 calc R
C112 C 0.3336(9) 0.7029(5) -0.0248(5) 0.112(3) Uiso 1 1 d .

loop_
_atom_site_aniso_label
_atom_site_aniso_U_11
_atom_site_aniso_U_22
_atom_site_aniso_U_33
_atom_site_aniso_U_23
_atom_site_aniso_U_13
_atom_site_aniso_U_12
C1 0.0234(16) 0.040(2) 0.036(2) -0.0004(16) -0.0003(14) 0.0014(15)
C2 0.0313(19) 0.037(2) 0.037(2) 0.0047(17) 0.0005(16) -0.0010(16)
C11 0.053(3) 0.054(3) 0.036(2) 0.001(2) 0.0045(19) 0.014(2)
C12 0.057(3) 0.061(3) 0.042(2) 0.004(2) 0.002(2) 0.015(2)
C13 0.043(2) 0.064(3) 0.039(2) -0.005(2) 0.0012(18) 0.002(2)
C14 0.048(3) 0.054(3) 0.044(2) -0.007(2) 0.008(2) 0.006(2)
C15 0.045(2) 0.052(3) 0.040(2) 0.001(2) 0.0035(18) 0.007(2)
C16 0.056(3) 0.071(3) 0.036(2) -0.004(2) 0.007(2) -0.004(3)
C21 0.047(2) 0.053(3) 0.035(2) -0.006(2) -0.0068(18) 0.008(2)
C22 0.051(3) 0.051(3) 0.038(2) 0.003(2) -0.0085(19) 0.004(2)
C23 0.047(3) 0.055(3) 0.037(2) 0.000(2) -0.0048(19) -0.003(2)
C24 0.060(3) 0.046(3) 0.041(2) -0.006(2) 0.000(2) 0.003(2)
C25 0.053(3) 0.048(3) 0.043(2) -0.001(2) -0.005(2) 0.003(2)
C26 0.052(3) 0.068(3) 0.037(2) 0.000(2) -0.005(2) -0.013(3)
C121 0.104(5) 0.069(4) 0.052(3) 0.014(3) 0.030(4) 0.010(4)
C122 0.058(3) 0.047(3) 0.044(3) 0.001(2) 0.008(2) 0.002(2)
C123 0.046(2) 0.043(2) 0.0317(19) -0.0018(19) 0.0040(17) 0.006(2)
C124 0.045(3) 0.056(3) 0.052(3) -0.005(2) -0.005(2) 0.008(2)
C125 0.097(5) 0.065(4) 0.062(4) -0.009(3) -0.036(4) 0.014(4)
C126 0.065(3) 0.050(3) 0.035(2) 0.002(2) 0.001(2) 0.003(2)
N1 0.0271(16) 0.043(2) 0.047(2) -0.0008(16) 0.0025(14) 0.0035(15)
N2 0.0251(16) 0.0401(18) 0.0465(19) 0.0008(16) -0.0009(14) 0.0005(13)
N11 0.0339(17) 0.049(2) 0.0383(18) 0.0011(16) 0.0000(14) 0.0040(15)
N21 0.0343(17) 0.0400(18) 0.0383(17) -0.0017(15) -0.0028(14) 0.0007(14)
N121 0.131(6) 0.084(4) 0.029(2) -0.002(2) -0.009(3) 0.006(4)
O11 0.086(3) 0.077(3) 0.0417(19) 0.0047(19) 0.019(2) 0.014(2)
O12 0.098(3) 0.102(3) 0.0394(19) 0.007(2) 0.001(2) 0.034(3)
O21 0.099(3) 0.065(2) 0.0366(18) 0.0009(18) -0.0175(18) -0.003(2)
O22 0.093(3) 0.076(3) 0.0391(19) -0.0072(19) -0.001(2) 0.007(2)
O121 0.096(3) 0.089(3) 0.0358(18) 0.000(2) 0.020(2) -0.012(3)
O122 0.085(3) 0.087(3) 0.0357(19) 0.002(2) -0.0152(19) -0.010(2)
S1 0.0236(4) 0.0431(6) 0.0599(7) -0.0043(5) 0.0001(4) 0.0044(4)
S2 0.0243(5) 0.0433(6) 0.0679(8) 0.0082(6) 0.0021(5) 0.0060(4)
Ni1 0.0209(2) 0.0419(3) 0.0357(3) 0.0000(2) 0.00021(17) 0.0035(2)

loop_
_atom_type_symbol
_atom_type_description
_atom_type_scat_dispersion_real
_atom_type_scat_dispersion_imag
_atom_type_scat_source
C C 0.0033 0.0016 'International Tables Vol C Tables 4.2.6.8 and 6.1.1.4'
H H 0 0 'International Tables Vol C Tables 4.2.6.8 and 6.1.1.4'
N N 0.0061 0.0033 'International Tables Vol C Tables 4.2.6.8 and 6.1.1.4'
O O 0.0106 0.006 'International Tables Vol C Tables 4.2.6.8 and 6.1.1.4'
S S 0.1246 0.1234 'International Tables Vol C Tables 4.2.6.8 and 6.1.1.4'
Ni Ni 0.3393 1.1124 'International Tables Vol C Tables 4.2.6.8 and 6.1.1.4'

loop_
_geom_angle_atom_site_label_1
_geom_angle_atom_site_label_2
_geom_angle_atom_site_label_3
_geom_angle
_geom_angle_site_symmetry_1
_geom_angle_site_symmetry_3
N1 C1 S1 178.9(4) . .
N2 C2 S2 179.6(5) . .
N11 C11 C12 123.0(5) . .
N11 C11 H11 118.5 . .
C12 C11 H11 118.5 . .
C11 C12 C13 119.1(5) . .
C11 C12 H12 120.4 . .
C13 C12 H12 120.4 . .
C14 C13 C12 117.6(4) . .
C14 C13 C16 124.2(5) . .
C12 C13 C16 118.2(5) . .
C13 C14 C15 119.5(5) . .
C13 C14 H14 120.3 . .
C15 C14 H14 120.3 . .
N11 C15 C14 123.6(5) . .
N11 C15 H15 118.2 . .
C14 C15 H15 118.2 . .
O12 C16 O11 124.8(5) . .
O12 C16 C13 122.7(5) . .
O11 C16 C13 112.5(5) . .
N21 C21 C22 124.2(5) . .
N21 C21 H21 117.9 . .
C22 C21 H21 117.9 . .
C21 C22 C23 118.5(5) . .
C21 C22 H22 120.7 . .
C23 C22 H22 120.7 . .
C24 C23 C22 117.9(4) . .
C24 C23 C26 119.3(5) . .
C22 C23 C26 122.8(5) . .
C23 C24 C25 119.4(5) . .
C23 C24 H24 120.3 . .
C25 C24 H24 120.3 . .
N21 C25 C24 122.5(5) . .
N21 C25 H25 118.8 . .
C24 C25 H25 118.8 . .
O22 C26 O21 125.8(5) . .
O22 C26 C23 121.9(5) . .
O21 C26 C23 112.3(5) . .
N121 C121 C122 119.6(6) . .
N121 C121 H121 120.2 . .
C122 C121 H121 120.2 . .
C123 C122 C121 118.5(6) . .
C123 C122 H122 120.7 . .
C121 C122 H122 120.7 . .
C122 C123 C124 120.2(5) . .
C122 C123 C126 120.1(5) . .
C124 C123 C126 119.8(5) . .
C123 C124 C125 118.8(6) . .
C123 C124 H124 120.6 . .
C125 C124 H124 120.6 . .
N121 C125 C124 119.1(6) . .
N121 C125 H125 120.5 . .
C124 C125 H125 120.5 . .
O121 C126 O122 127.9(5) . .
O121 C126 C123 116.2(5) . .
O122 C126 C123 115.8(5) . .
C1 N1 Ni1 164.6(4) . 6_657
C2 N2 Ni1 163.4(4) . .
C15 N11 C11 117.1(4) . .
C15 N11 Ni1 122.5(3) . .
C11 N11 Ni1 120.3(3) . .
C21 N21 C25 117.2(4) . .
C21 N21 Ni1 121.7(3) . 6_657
C25 N21 Ni1 120.5(3) . 6_657
C121 N121 C125 123.8(5) . .
C121 N121 H126 118.1 . .
C125 N121 H126 118.1 . .
C16 O11 H211 109.5 . .
C26 O21 H221 109.5 . .
C1 S1 Ni1 100.58(16) . .
C2 S2 Ni1 100.52(15) . 6_657
N1 Ni1 N2 179.52(15) 6_557 .
N1 Ni1 N21 89.76(14) 6_557 6_557
N2 Ni1 N21 89.96(14) . 6_557
N1 Ni1 N11 91.33(14) 6_557 .
N2 Ni1 N11 88.94(14) . .
N21 Ni1 N11 178.36(13) 6_557 .
N1 Ni1 S2 93.02(11) 6_557 6_557
N2 Ni1 S2 87.38(11) . 6_557
N21 Ni1 S2 90.18(10) 6_557 6_557
N11 Ni1 S2 90.98(11) . 6_557
N1 Ni1 S1 86.78(11) 6_557 .
N2 Ni1 S1 92.83(11) . .
N21 Ni1 S1 90.80(10) 6_557 .
N11 Ni1 S1 88.04(11) . .
S2 Ni1 S1 178.99(5) 6_557 .
C102 C101 H10A 109.5 . .
C102 C101 H10B 109.5 . .
H10A C101 H10B 109.5 . .
C102 C101 H10C 109.5 . .
H10A C101 H10C 109.5 . .
H10B C101 H10C 109.5 . .
N101 C102 C101 175(2) . .
C112 C111 H11A 109.5 . .
C112 C111 H11B 109.5 . .
H11A C111 H11B 109.5 . .
C112 C111 H11C 109.5 . .
H11A C111 H11C 109.5 . .
H11B C111 H11C 109.5 . .
N111 C112 C111 177.1(13) . .

loop_
_geom_bond_atom_site_label_1
_geom_bond_atom_site_label_2
_geom_bond_distance
_geom_bond_site_symmetry_2
C1 N1 1.161(5) .
C1 S1 1.638(4) .
C2 N2 1.146(5) .
C2 S2 1.642(4) .
C11 N11 1.334(6) .
C11 C12 1.379(7) .
C11 H11 0.93 .
C12 C13 1.388(7) .
C12 H12 0.93 .
C13 C14 1.370(7) .
C13 C16 1.499(7) .
C14 C15 1.373(6) .
C14 H14 0.93 .
C15 N11 1.327(6) .
C15 H15 0.93 .
C16 O12 1.201(7) .
C16 O11 1.300(7) .
C21 N21 1.323(6) .
C21 C22 1.374(6) .
C21 H21 0.93 .
C22 C23 1.388(7) .
C22 H22 0.93 .
C23 C24 1.372(7) .
C23 C26 1.507(7) .
C24 C25 1.392(7) .
C24 H24 0.93 .
C25 N21 1.335(6) .
C25 H25 0.93 .
C26 O22 1.206(7) .
C26 O21 1.309(7) .
C121 N121 1.318(9) .
C121 C122 1.395(8) .
C121 H121 0.93 .
C122 C123 1.379(6) .
C122 H122 0.93 .
C123 C124 1.386(7) .
C123 C126 1.512(6) .
C124 C125 1.389(8) .
C124 H124 0.93 .
C125 N121 1.330(10) .
C125 H125 0.93 .
C126 O121 1.239(7) .
C126 O122 1.248(6) .
N1 Ni1 2.030(4) 6_657
N2 Ni1 2.033(4) .
N11 Ni1 2.139(4) .
N21 Ni1 2.134(4) 6_657
N121 H126 0.86 .
O11 H211 0.82 .
O21 H221 0.82 .
S1 Ni1 2.5264(12) .
S2 Ni1 2.5263(13) 6_657
Ni1 N1 2.030(4) 6_557
Ni1 N21 2.134(4) 6_557
Ni1 S2 2.5263(13) 6_557
N101 C102 1.22(3) .
C101 C102 1.49(2) .
C101 H10A 0.96 .
C101 H10B 0.96 .
C101 H10C 0.96 .
N111 C112 1.165(14) .
C111 C112 1.441(12) .
C111 H11A 0.96 .
C111 H11B 0.96 .
C111 H11C 0.96 .
